data_9011531
loop_
_publ_author_name
'Fleck, M.'
'Kolitsch, U.'

_publ_section_title
;
 Natural and synthetic compounds with krohnkite-type chains. An update
;
_journal_name_full 'Zeitschrift fur Kristallographie'
_journal_page_first 553
_journal_page_last 567
_journal_paper_doi 10.1524/zkri.218.8.553.20689
_journal_volume 218
_journal_year 2003
_chemical_compound_source '"Leithorizont M", Messel oil shale, near Darmstadt, Germany'
_chemical_formula_sum 'Ca2 Fe0.89 H4 Mg0.11 O10 P2'
_chemical_name_mineral Messelite
_space_group_IT_number 2
_symmetry_space_group_name_Hall '-P 1'
_symmetry_space_group_name_H-M 'P -1'
_cell_angle_alpha 90.18
_cell_angle_beta 102.62
_cell_angle_gamma 108.45
_cell_formula_units_Z 1
_cell_length_a 5.480
_cell_length_b 5.759
_cell_length_c 6.569
_cell_volume 191.320
_database_code_amcsd 0011103
_exptl_crystal_density_diffrn 3.112
_cod_original_formula_sum 'Ca2 (Fe.89 Mg.11) P2 O10 H4'
_cod_database_code 9011531

loop_
_space_group_symop_operation_xyz
x,y,z
-x,-y,-z

loop_
_atom_site_aniso_label
_atom_site_aniso_U_11
_atom_site_aniso_U_22
_atom_site_aniso_U_33
_atom_site_aniso_U_12
_atom_site_aniso_U_13
_atom_site_aniso_U_23
Ca 0.00850 0.00777 0.00897 0.00296 0.00098 0.00026
Fe 0.00634 0.00770 0.00960 0.00189 -0.00025 0.00017
Mg 0.00634 0.00770 0.00960 0.00189 -0.00025 0.00017
P 0.00580 0.00640 0.00630 0.00147 0.00177 0.00056
O1 0.00850 0.00940 0.01050 0.00160 0.00510 0.00090
O2 0.00830 0.01170 0.00970 0.00330 -0.00060 -0.00030
O3 0.01130 0.01010 0.00810 0.00420 0.00220 -0.00070
O4 0.01140 0.00790 0.01150 0.00210 0.00410 0.00270
Ow 0.00900 0.01330 0.01000 0.00270 0.00150 0.00130

loop_
_atom_site_label
_atom_site_fract_x
_atom_site_fract_y
_atom_site_fract_z
_atom_site_occupancy
_atom_site_U_iso_or_equiv
_atom_site_type_symbol
_atom_site_attached_hydrogens
Ca 0.33074 0.59859 0.23367 1.00000 0.00850 Ca 0
Fe 0.00000 0.00000 0.00000 0.89000 0.00831 Fe 0
Mg 0.00000 0.00000 0.00000 0.11000 0.00831 Mg 0
P 0.64755 0.24189 0.23269 1.00000 0.00625 P 0
O1 0.61620 -0.00110 0.32982 1.00000 0.01030 O 0
O2 0.69620 0.45360 0.39793 1.00000 0.00970 O 0
O3 0.39420 0.24090 0.06961 1.00000 0.01030 O 0
O4 0.87790 0.30010 0.11779 1.00000 0.00930 O 0
Ow 0.93340 0.15090 -0.29580 1.00000 0.01110 O 0
H1 0.06300 0.25100 -0.33500 1.00000 0.03100 H 0
H2 0.83200 0.08200 -0.40600 1.00000 0.03700 H 0

loop_
_cod_changelog_entry_id
_cod_changelog_entry_author
_cod_changelog_entry_date
_cod_changelog_entry_text
1
;cod-tools version 3.8.0
Id: cif_guess_AMCSD_atom_types 9581 2023-05-17 12:35:41Z saulius
;
2023-05-18T08:44:03+03:00
;Derived atom types and hydrogen counts
from atom names that follow the AMCSD naming convention
(Wat == water, O-H == hydroxyl).
;

loop_
_cod_related_entry_id
_cod_related_entry_database
_cod_related_entry_code
1 AMCSD 0011103
